data_4332729
loop_
_publ_author_name
'Poplaukhin, Pavel V.'
'Chen, Xuenian'
'Meyers, Edward A.'
'Shore, Sheldon G.'

_publ_section_title
;
 Lanthanide&#x2212;Transition Metal Carbonyl Complexes:&#x00A0;
 Condensation of Solvent-Separated Ion-Pair Compounds into Extended
 Structures
;
_journal_issue 25
_journal_name_full 'Inorganic Chemistry'
_journal_page_first 10115
_journal_page_last 10125
_journal_paper_doi 10.1021/ic060756k
_journal_volume 45
_journal_year 2006
_chemical_formula_sum 'C48 H40 Mn6 O33 Yb'
_chemical_formula_weight 1647.48
_chemical_name_systematic
; 
 ? 
;
_space_group_IT_number 11
_symmetry_cell_setting monoclinic
_symmetry_space_group_name_Hall '-P 2yb'
_symmetry_space_group_name_H-M 'P 1 21/m 1'
_atom_sites_solution_hydrogens geom
_atom_sites_solution_primary direct
_atom_sites_solution_secondary difmap
_audit_creation_method SHELXL-97
_cell_angle_alpha 90.00
_cell_angle_beta 114.186(10)
_cell_angle_gamma 90.00
_cell_formula_units_Z 2
_cell_length_a 11.6814(10)
_cell_length_b 22.7064(10)
_cell_length_c 12.7820(10)
_cell_measurement_temperature 200(2)
_cell_volume 3092.7(5)
_computing_structure_refinement 'SHELXL-97 (Sheldrick, 1997)'
_computing_structure_solution 'SHELXS-97 (Sheldrick, 1990)'
_diffrn_ambient_temperature 200(2)
_diffrn_measured_fraction_theta_full 0.998
_diffrn_measured_fraction_theta_max 0.998
_diffrn_radiation_monochromator graphite
_diffrn_radiation_source 'fine-focus sealed tube'
_diffrn_radiation_type MoK\a
_diffrn_radiation_wavelength 0.71073
_diffrn_reflns_av_R_equivalents 0.0660
_diffrn_reflns_av_sigmaI/netI 0.0307
_diffrn_reflns_limit_h_max 13
_diffrn_reflns_limit_h_min -13
_diffrn_reflns_limit_k_max 27
_diffrn_reflns_limit_k_min -27
_diffrn_reflns_limit_l_max 15
_diffrn_reflns_limit_l_min -15
_diffrn_reflns_number 76446
_diffrn_reflns_theta_full 25.03
_diffrn_reflns_theta_max 25.03
_diffrn_reflns_theta_min 2.50
_exptl_absorpt_coefficient_mu 2.772
_exptl_absorpt_correction_T_max 0.717
_exptl_absorpt_correction_T_min 0.608
_exptl_absorpt_correction_type multi-scan
_exptl_absorpt_process_details 'SORTAV (BLESSING, 1995)'
_exptl_crystal_density_diffrn 1.769
_exptl_crystal_density_method 'not measured'
_exptl_crystal_F_000 1624
_exptl_crystal_size_max 0.19
_exptl_crystal_size_mid 0.15
_exptl_crystal_size_min 0.12
_refine_diff_density_max 0.862
_refine_diff_density_min -0.482
_refine_diff_density_rms 0.082
_refine_ls_extinction_method none
_refine_ls_goodness_of_fit_ref 1.040
_refine_ls_hydrogen_treatment constr
_refine_ls_matrix_type full
_refine_ls_number_parameters 430
_refine_ls_number_reflns 5602
_refine_ls_number_restraints 21
_refine_ls_restrained_S_all 1.061
_refine_ls_R_factor_all 0.0466
_refine_ls_R_factor_gt 0.0327
_refine_ls_shift/su_max 0.001
_refine_ls_shift/su_mean 0.000
_refine_ls_structure_factor_coef Fsqd
_refine_ls_weighting_details 'calc w=1/[\s^2^(Fo^2^)+(0.0403P)^2^+3.6796P] where P=(Fo^2^+2Fc^2^)/3'
_refine_ls_weighting_scheme calc
_refine_ls_wR_factor_gt 0.0762
_refine_ls_wR_factor_ref 0.0814
_reflns_number_gt 4608
_reflns_number_total 5602
_reflns_threshold_expression >2sigma(I)
_cod_data_source_file ic060756ksup1.cif
_cod_data_source_block p6
_cod_depositor_comments
;
The following automatic conversions were performed:

'_symmetry_cell_setting' value 'MONOCLINIC' changed to 'monoclinic'
according to /home/saulius/struct/CIF-dictionaries/cif_core.dic
dictionary named 'cif_core.dic' version 2.4.2 from
2011-04-26.

'_exptl_absorpt_correction_type' value 'MULTI-SCAN'
changed to 'multi-scan' according to
/home/saulius/struct/CIF-dictionaries/cif_core.dic dictionary named
'cif_core.dic' version 2.4.2 from
2011-04-26.

'_refine_ls_hydrogen_treatment' value 'CONSTR' changed
to 'constr' according to
/home/saulius/struct/CIF-dictionaries/cif_core.dic dictionary named
'cif_core.dic' version 2.4.2 from 2011-04-26.

Automatic conversion script
Id: cif_fix_values 1891 2012-01-12 08:04:46Z andrius 
;
_cod_original_cell_volume 3092.7(4)
_cod_original_sg_symbol_H-M 'P 21/m'
_cod_database_code 4332729

loop_
_symmetry_equiv_pos_as_xyz
'x, y, z'
'-x, y+1/2, -z'
'-x, -y, -z'
'x, -y-1/2, z'

loop_
_atom_site_label
_atom_site_type_symbol
_atom_site_fract_x
_atom_site_fract_y
_atom_site_fract_z
_atom_site_U_iso_or_equiv
_atom_site_adp_type
_atom_site_occupancy
_atom_site_symmetry_multiplicity
_atom_site_calc_flag
_atom_site_refinement_flags
_atom_site_disorder_assembly
_atom_site_disorder_group
Yb1 Yb 0.90624(2) 0.2500 0.26473(2) 0.03645(10) Uani 1 2 d S . .
O5 O 0.7169(4) 0.2500 0.0954(3) 0.0452(10) Uani 1 2 d S . .
C51 C 0.6506(6) 0.3008(3) 0.0316(5) 0.0815(18) Uani 1 1 d . . .
H51A H 0.7106 0.3319 0.0330 0.098 Uiso 1 1 calc R A .
H51B H 0.5944 0.3169 0.0651 0.098 Uiso 1 1 calc R . .
C52 C 0.5775(8) 0.2809(3) -0.0864(5) 0.135(3) Uani 1 1 d D . .
H52A H 0.4904 0.2959 -0.1143 0.162 Uiso 1 1 calc R . .
H52B H 0.6155 0.2959 -0.1377 0.162 Uiso 1 1 calc R . .
O6 O 0.9178(3) 0.35349(14) 0.2905(3) 0.0620(9) Uani 1 1 d D A .
C61 C 1.0110(9) 0.3943(4) 0.2815(8) 0.063(3) Uiso 0.593(8) 1 d PD A 1
H61A H 0.9873 0.4061 0.2008 0.075 Uiso 0.593(8) 1 calc PR A 1
H61B H 1.0950 0.3758 0.3110 0.075 Uiso 0.593(8) 1 calc PR A 1
C64 C 0.8216(10) 0.3969(5) 0.2902(10) 0.089(3) Uiso 0.593(8) 1 d PD A 1
H64A H 0.7605 0.3783 0.3155 0.107 Uiso 0.593(8) 1 calc PR A 1
H64B H 0.7758 0.4140 0.2129 0.107 Uiso 0.593(8) 1 calc PR A 1
C63 C 0.8993(13) 0.4436(7) 0.3756(14) 0.122(5) Uiso 0.593(8) 1 d PD A 1
H63A H 0.8554 0.4820 0.3607 0.147 Uiso 0.593(8) 1 calc PR A 1
H63B H 0.9196 0.4314 0.4556 0.147 Uiso 0.593(8) 1 calc PR A 1
C62 C 1.0109(8) 0.4462(4) 0.3528(8) 0.058(2) Uiso 0.593(8) 1 d PD A 1
H62A H 1.0868 0.4457 0.4258 0.070 Uiso 0.593(8) 1 calc PR A 1
H62B H 1.0112 0.4831 0.3115 0.070 Uiso 0.593(8) 1 calc PR A 1
C61' C 0.9079(17) 0.4004(6) 0.2283(13) 0.089(5) Uiso 0.407(8) 1 d PD A 2
H61C H 0.8308 0.3989 0.1563 0.107 Uiso 0.407(8) 1 calc PR A 2
H61D H 0.9815 0.4045 0.2092 0.107 Uiso 0.407(8) 1 calc PR A 2
C62' C 0.9017(15) 0.4526(7) 0.3062(12) 0.086(5) Uiso 0.407(8) 1 d PD A 2
H62C H 0.9340 0.4895 0.2871 0.104 Uiso 0.407(8) 1 calc PR A 2
H62D H 0.8148 0.4592 0.2984 0.104 Uiso 0.407(8) 1 calc PR A 2
C63' C 0.9860(15) 0.4314(6) 0.4263(12) 0.077(4) Uiso 0.407(8) 1 d PD A 2
H63C H 1.0725 0.4465 0.4500 0.092 Uiso 0.407(8) 1 calc PR A 2
H63D H 0.9533 0.4445 0.4827 0.092 Uiso 0.407(8) 1 calc PR A 2
C64' C 0.983(2) 0.3660(8) 0.4166(14) 0.148(9) Uiso 0.407(8) 1 d PD A 2
H64C H 0.9362 0.3485 0.4584 0.177 Uiso 0.407(8) 1 calc PR A 2
H64D H 1.0692 0.3497 0.4484 0.177 Uiso 0.407(8) 1 calc PR A 2
O7 O 0.7763(4) 0.2500 0.3677(3) 0.0501(11) Uani 1 2 d SD . .
C71 C 0.7966(9) 0.2747(5) 0.4798(8) 0.074(4) Uani 0.50 1 d PD . .
H71A H 0.8301 0.3153 0.4877 0.089 Uiso 0.50 1 calc PR A .
H71B H 0.8564 0.2502 0.5425 0.089 Uiso 1 2 calc SR . .
C73 C 0.5909(10) 0.2319(4) 0.3973(9) 0.071(3) Uiso 0.50 1 d PD . .
H73A H 0.5019 0.2444 0.3654 0.085 Uiso 0.50 1 calc PR A .
H73B H 0.5981 0.1920 0.4308 0.085 Uiso 0.50 1 calc PR . .
C72 C 0.6720(9) 0.2745(5) 0.4830(9) 0.077(4) Uani 0.50 1 d PD A .
H72A H 0.6345 0.3143 0.4654 0.092 Uiso 0.50 1 calc PR . .
H72B H 0.6798 0.2633 0.5605 0.092 Uiso 0.50 1 calc PR . .
C74 C 0.6434(8) 0.2335(5) 0.3072(8) 0.076(3) Uiso 0.50 1 d PD . .
H74A H 0.6355 0.1945 0.2705 0.091 Uiso 0.50 1 calc PR . .
H74B H 0.5980 0.2629 0.2473 0.091 Uiso 0.50 1 calc PR . .
O8 O 1.1175(4) 0.2500 0.4050(4) 0.0762(16) Uani 1 2 d SD . .
C81 C 1.1511(11) 0.2817(6) 0.5164(10) 0.097(4) Uiso 0.50 1 d PD . .
H81A H 1.1183 0.3224 0.5017 0.117 Uiso 0.50 1 calc PR A .
H81B H 1.1127 0.2614 0.5627 0.117 Uiso 0.50 1 calc PR . .
C82 C 1.2854(7) 0.2828(6) 0.5782(7) 0.079(4) Uani 0.50 1 d PD A .
H82A H 1.3106 0.2642 0.6545 0.095 Uiso 0.50 1 calc PR . .
H82B H 1.3168 0.3238 0.5889 0.095 Uiso 0.50 1 calc PR . .
C83 C 1.3351(8) 0.2500 0.5093(8) 0.094(3) Uani 1 2 d SD . .
H83A H 1.3564 0.2093 0.5384 0.113 Uiso 0.50 1 calc PR A .
H83B H 1.4113 0.2693 0.5097 0.113 Uiso 0.50 1 calc PR . .
C84 C 1.2332(6) 0.2500 0.3924(6) 0.068(2) Uani 1 2 d SD . .
H84A H 1.2393 0.2854 0.3497 0.082 Uiso 0.50 1 calc PR . .
H84B H 1.2393 0.2146 0.3497 0.082 Uiso 0.50 1 calc PR . .
Mn1 Mn 1.10340(6) 0.37675(3) -0.06574(5) 0.04470(18) Uani 1 1 d . . .
C11 C 1.2597(5) 0.3713(3) -0.0653(5) 0.0739(16) Uani 1 1 d . . .
O11 O 1.3571(4) 0.3689(3) -0.0655(5) 0.1237(19) Uani 1 1 d . . .
C12 C 1.1047(4) 0.4560(3) -0.0599(4) 0.0582(13) Uani 1 1 d . . .
O12 O 1.1066(3) 0.50643(18) -0.0547(3) 0.0784(11) Uani 1 1 d . . .
C13 C 0.9458(5) 0.3703(2) -0.0675(4) 0.0523(12) Uani 1 1 d . . .
O13 O 0.8483(3) 0.36740(16) -0.0685(4) 0.0744(11) Uani 1 1 d . . .
C14 C 1.1728(4) 0.3649(2) 0.0890(4) 0.0529(12) Uani 1 1 d . . .
O14 O 1.2174(4) 0.35958(17) 0.1864(3) 0.0818(12) Uani 1 1 d . . .
C15 C 1.0341(5) 0.3690(2) -0.2223(5) 0.0637(14) Uani 1 1 d . . .
O15 O 0.9922(4) 0.3645(2) -0.3204(3) 0.0981(14) Uani 1 1 d . . .
Mn2 Mn 1.09952(7) 0.2500 -0.05302(7) 0.0359(2) Uani 1 2 d S . .
C21 C 1.1615(7) 0.2500 -0.1631(6) 0.072(2) Uani 1 2 d S . .
O21 O 1.1997(7) 0.2500 -0.2330(6) 0.127(3) Uani 1 2 d S . .
C22 C 1.2614(6) 0.2500 0.0551(6) 0.0526(16) Uani 1 2 d S . .
O22 O 1.3628(5) 0.2500 0.1228(5) 0.0836(17) Uani 1 2 d S . .
C23 C 0.9382(6) 0.2500 -0.1641(5) 0.0438(14) Uani 1 2 d S . .
O23 O 0.8380(5) 0.2500 -0.2321(4) 0.0704(14) Uani 1 2 d S . .
C24 C 1.0403(5) 0.2500 0.0558(5) 0.0364(13) Uani 1 2 d S . .
O24 O 1.0009(4) 0.2500 0.1266(3) 0.0474(10) Uani 1 2 d S A .
Mn3 Mn 0.5000 0.5000 0.5000 0.0392(2) Uani 1 2 d S . .
C31 C 0.3605(4) 0.5408(2) 0.4891(4) 0.0509(11) Uani 1 1 d . . .
O31 O 0.2736(3) 0.56694(18) 0.4820(3) 0.0762(11) Uani 1 1 d . . .
C32 C 0.4060(4) 0.4328(2) 0.4565(4) 0.0514(11) Uani 1 1 d . . .
O32 O 0.3466(4) 0.39075(16) 0.4297(3) 0.0795(12) Uani 1 1 d . . .
Mn4 Mn 0.44823(6) 0.52806(3) 0.26334(5) 0.04344(17) Uani 1 1 d . . .
C41 C 0.4877(4) 0.4502(2) 0.2570(4) 0.0565(12) Uani 1 1 d . . .
O41 O 0.5115(4) 0.40191(17) 0.2496(4) 0.0795(11) Uani 1 1 d . . .
C42 C 0.4179(4) 0.6023(2) 0.3043(4) 0.0518(11) Uani 1 1 d . . .
O42 O 0.3993(4) 0.64865(16) 0.3280(3) 0.0709(10) Uani 1 1 d . . .
C43 C 0.6152(5) 0.5480(2) 0.3174(4) 0.0597(13) Uani 1 1 d . . .
O43 O 0.7180(3) 0.5620(2) 0.3485(4) 0.0885(13) Uani 1 1 d . . .
C44 C 0.2875(5) 0.50783(19) 0.2422(4) 0.0495(11) Uani 1 1 d . . .
O44 O 0.1863(3) 0.49700(16) 0.2262(3) 0.0654(9) Uani 1 1 d . . .
C45 C 0.4120(4) 0.5435(2) 0.1142(4) 0.0524(11) Uani 1 1 d . . .
O45 O 0.3893(3) 0.55306(17) 0.0202(3) 0.0719(10) Uani 1 1 d . . .

loop_
_atom_site_aniso_label
_atom_site_aniso_U_11
_atom_site_aniso_U_22
_atom_site_aniso_U_33
_atom_site_aniso_U_23
_atom_site_aniso_U_13
_atom_site_aniso_U_12
Yb1 0.03414(15) 0.04539(16) 0.02993(15) 0.000 0.01324(11) 0.000
O5 0.035(2) 0.058(3) 0.036(2) 0.000 0.0075(18) 0.000
C51 0.085(4) 0.070(4) 0.061(4) 0.017(3) 0.000(3) -0.005(3)
C52 0.149(7) 0.131(6) 0.055(4) 0.024(4) -0.031(4) -0.010(5)
O6 0.067(2) 0.051(2) 0.075(2) -0.0270(18) 0.0363(19) -0.0143(16)
O7 0.047(2) 0.070(3) 0.039(2) 0.000 0.024(2) 0.000
C71 0.060(6) 0.118(11) 0.048(5) -0.026(5) 0.027(5) -0.003(5)
C72 0.067(6) 0.110(10) 0.073(7) -0.039(6) 0.049(6) -0.005(6)
O8 0.039(3) 0.151(5) 0.028(2) 0.000 0.003(2) 0.000
C82 0.029(5) 0.168(12) 0.029(5) 0.004(6) 0.001(4) -0.033(6)
C83 0.070(6) 0.078(6) 0.087(7) 0.000 -0.015(5) 0.000
C84 0.052(4) 0.075(5) 0.064(5) 0.000 0.010(4) 0.000
Mn1 0.0372(4) 0.0539(4) 0.0359(4) 0.0072(3) 0.0079(3) -0.0079(3)
C11 0.053(3) 0.100(5) 0.064(3) 0.023(3) 0.019(3) -0.012(3)
O11 0.061(3) 0.165(5) 0.162(5) 0.038(4) 0.063(3) -0.003(3)
C12 0.049(3) 0.063(4) 0.048(3) 0.012(3) 0.005(2) -0.015(2)
O12 0.075(3) 0.059(3) 0.077(3) 0.016(2) 0.006(2) -0.018(2)
C13 0.049(3) 0.044(3) 0.058(3) -0.006(2) 0.016(2) -0.005(2)
O13 0.049(2) 0.065(2) 0.114(3) -0.010(2) 0.038(2) -0.0039(17)
C14 0.057(3) 0.050(3) 0.045(3) -0.002(2) 0.013(2) -0.014(2)
O14 0.118(3) 0.069(2) 0.035(2) -0.0032(18) 0.008(2) -0.024(2)
C15 0.061(3) 0.072(4) 0.051(3) 0.011(3) 0.016(3) -0.003(3)
O15 0.112(3) 0.125(4) 0.037(2) 0.012(2) 0.010(2) -0.002(3)
Mn2 0.0301(4) 0.0525(5) 0.0257(4) 0.000 0.0120(4) 0.000
C21 0.069(5) 0.105(7) 0.049(4) 0.000 0.031(4) 0.000
O21 0.141(6) 0.205(8) 0.083(5) 0.000 0.093(5) 0.000
C22 0.036(4) 0.068(5) 0.053(4) 0.000 0.017(3) 0.000
O22 0.035(3) 0.102(4) 0.086(4) 0.000 -0.004(3) 0.000
C23 0.046(4) 0.048(4) 0.032(3) 0.000 0.011(3) 0.000
O23 0.053(3) 0.077(4) 0.051(3) 0.000 -0.009(3) 0.000
C24 0.031(3) 0.041(3) 0.032(3) 0.000 0.007(3) 0.000
O24 0.050(2) 0.066(3) 0.034(2) 0.000 0.026(2) 0.000
Mn3 0.0341(5) 0.0323(5) 0.0396(5) 0.0030(4) 0.0032(4) -0.0020(4)
C31 0.047(3) 0.050(3) 0.046(3) 0.004(2) 0.009(2) 0.002(2)
O31 0.060(2) 0.086(3) 0.079(3) 0.013(2) 0.025(2) 0.029(2)
C32 0.050(3) 0.048(3) 0.040(3) 0.005(2) 0.002(2) -0.006(2)
O32 0.096(3) 0.057(2) 0.057(2) 0.0004(18) 0.003(2) -0.038(2)
Mn4 0.0382(3) 0.0400(4) 0.0410(4) 0.0051(3) 0.0049(3) 0.0009(3)
C41 0.048(3) 0.052(3) 0.058(3) 0.005(2) 0.009(2) 0.003(2)
O41 0.082(3) 0.053(2) 0.090(3) -0.001(2) 0.022(2) 0.014(2)
C42 0.047(3) 0.050(3) 0.048(3) 0.008(2) 0.010(2) -0.002(2)
O42 0.087(3) 0.048(2) 0.068(2) -0.0011(18) 0.021(2) 0.0061(19)
C43 0.052(3) 0.055(3) 0.059(3) 0.005(2) 0.010(2) 0.002(2)
O43 0.045(2) 0.111(3) 0.096(3) 0.002(3) 0.016(2) -0.014(2)
C44 0.049(3) 0.040(3) 0.044(3) 0.005(2) 0.004(2) 0.005(2)
O44 0.0402(19) 0.071(2) 0.069(2) 0.0069(18) 0.0058(17) -0.0085(17)
C45 0.045(3) 0.051(3) 0.052(3) 0.006(2) 0.012(2) 0.000(2)
O45 0.075(2) 0.082(3) 0.051(2) 0.013(2) 0.0186(19) 0.001(2)

loop_
_atom_type_symbol
_atom_type_description
_atom_type_scat_dispersion_real
_atom_type_scat_dispersion_imag
_atom_type_scat_source
C C 0.0033 0.0016 'International Tables Vol C Tables 4.2.6.8 and 6.1.1.4'
H H 0.0000 0.0000 'International Tables Vol C Tables 4.2.6.8 and 6.1.1.4'
O O 0.0106 0.0060 'International Tables Vol C Tables 4.2.6.8 and 6.1.1.4'
Mn Mn 0.3368 0.7283 'International Tables Vol C Tables 4.2.6.8 and 6.1.1.4'
Yb Yb -0.3850 5.5486 'International Tables Vol C Tables 4.2.6.8 and 6.1.1.4'

loop_
_geom_angle_atom_site_label_1
_geom_angle_atom_site_label_2
_geom_angle_atom_site_label_3
_geom_angle
_geom_angle_site_symmetry_1
_geom_angle_site_symmetry_3
O6 Yb1 O6 165.42(18) . 4_565
O6 Yb1 O5 96.05(9) . .
O6 Yb1 O5 96.05(9) 4_565 .
O6 Yb1 O7 86.34(8) . .
O6 Yb1 O7 86.34(8) 4_565 .
O5 Yb1 O7 86.42(14) . .
O6 Yb1 O8 85.00(8) . .
O6 Yb1 O8 85.00(8) 4_565 .
O5 Yb1 O8 167.19(14) . .
O7 Yb1 O8 106.40(15) . .
O6 Yb1 O24 94.81(8) . .
O6 Yb1 O24 94.81(8) 4_565 .
O5 Yb1 O24 82.50(13) . .
O7 Yb1 O24 168.92(14) . .
O8 Yb1 O24 84.68(15) . .
O6 Yb1 C64' 26.7(3) . .
O6 Yb1 C64' 138.7(4) 4_565 .
O5 Yb1 C64' 118.8(4) . .
O7 Yb1 C64' 75.3(4) . .
O8 Yb1 C64' 66.0(4) . .
O24 Yb1 C64' 110.2(4) . .
O6 Yb1 C64' 138.7(4) . 4_565
O6 Yb1 C64' 26.7(3) 4_565 4_565
O5 Yb1 C64' 118.8(4) . 4_565
O7 Yb1 C64' 75.3(4) . 4_565
O8 Yb1 C64' 66.0(4) . 4_565
O24 Yb1 C64' 110.2(4) . 4_565
C64' Yb1 C64' 112.1(7) . 4_565
C51 O5 C51 106.3(5) . 4_565
C51 O5 Yb1 126.8(3) . .
C51 O5 Yb1 126.8(3) 4_565 .
O5 C51 C52 106.7(5) . .
O5 C51 H51A 110.4 . .
C52 C51 H51A 110.4 . .
O5 C51 H51B 110.4 . .
C52 C51 H51B 110.4 . .
H51A C51 H51B 108.6 . .
C52 C52 C51 107.9(3) 4_565 .
C52 C52 H52A 110.1 4_565 .
C51 C52 H52A 110.1 . .
C52 C52 H52B 110.1 4_565 .
C51 C52 H52B 110.1 . .
H52A C52 H52B 108.4 . .
C61' O6 C61 47.3(8) . .
C61' O6 C64 65.2(8) . .
C61 O6 C64 99.4(6) . .
C61' O6 C64' 112.3(11) . .
C61 O6 C64' 84.2(10) . .
C64 O6 C64' 85.9(10) . .
C61' O6 Yb1 137.7(7) . .
C61 O6 Yb1 128.1(4) . .
C64 O6 Yb1 130.9(5) . .
C64' O6 Yb1 108.2(8) . .
O6 C61 C62 105.4(6) . .
O6 C61 H61A 110.7 . .
C62 C61 H61A 110.7 . .
O6 C61 H61B 110.7 . .
C62 C61 H61B 110.7 . .
H61A C61 H61B 108.8 . .
O6 C64 C63 103.3(8) . .
O6 C64 H64A 111.1 . .
C63 C64 H64A 111.1 . .
O6 C64 H64B 111.1 . .
C63 C64 H64B 111.1 . .
H64A C64 H64B 109.1 . .
C62 C63 C64 101.9(10) . .
C62 C63 H63A 111.4 . .
C64 C63 H63A 111.4 . .
C62 C63 H63B 111.4 . .
C64 C63 H63B 111.4 . .
H63A C63 H63B 109.3 . .
C63 C62 C61 108.5(8) . .
C63 C62 H62A 110.0 . .
C61 C62 H62A 110.0 . .
C63 C62 H62B 110.0 . .
C61 C62 H62B 110.0 . .
H62A C62 H62B 108.4 . .
O6 C61' C62' 104.3(11) . .
O6 C61' H61C 110.9 . .
C62' C61' H61C 110.9 . .
O6 C61' H61D 110.9 . .
C62' C61' H61D 110.9 . .
H61C C61' H61D 108.9 . .
C63' C62' C61' 102.8(12) . .
C63' C62' H62C 111.2 . .
C61' C62' H62C 111.2 . .
C63' C62' H62D 111.2 . .
C61' C62' H62D 111.2 . .
H62C C62' H62D 109.1 . .
C64' C63' C62' 104.4(13) . .
C64' C63' H63C 110.9 . .
C62' C63' H63C 110.9 . .
C64' C63' H63D 110.9 . .
C62' C63' H63D 110.9 . .
H63C C63' H63D 108.9 . .
C63' C64' O6 105.2(13) . .
C63' C64' Yb1 150.3(11) . .
O6 C64' Yb1 45.2(5) . .
C63' C64' H64C 110.7 . .
O6 C64' H64C 110.7 . .
Yb1 C64' H64C 85.3 . .
C63' C64' H64D 110.7 . .
O6 C64' H64D 110.7 . .
Yb1 C64' H64D 85.8 . .
H64C C64' H64D 108.8 . .
C71 O7 C71 45.0(10) . 4_565
C71 O7 C74 108.9(6) . .
C71 O7 C74 97.4(6) 4_565 .
C71 O7 C74 97.4(6) . 4_565
C71 O7 C74 108.9(6) 4_565 4_565
C71 O7 Yb1 131.0(4) . .
C71 O7 Yb1 131.0(4) 4_565 .
C74 O7 Yb1 118.9(4) . .
C74 O7 Yb1 118.9(4) 4_565 .
O7 C71 C72 105.1(7) . .
O7 C71 H71A 110.7 . .
C72 C71 H71A 110.7 . .
O7 C71 H71B 110.7 . .
C72 C71 H71B 110.7 . .
H71A C71 H71B 108.8 . .
C72 C73 C74 102.2(8) . .
C72 C73 H73A 111.3 . .
C74 C73 H73A 111.3 . .
C72 C73 H73B 111.3 . .
C74 C73 H73B 111.3 . .
H73A C73 H73B 109.2 . .
C71 C72 C73 108.8(8) . .
C71 C72 H72A 109.9 . .
C73 C72 H72A 109.9 . .
C71 C72 H72B 109.9 . .
C73 C72 H72B 109.9 . .
H72A C72 H72B 108.3 . .
O7 C74 C73 106.1(8) . .
O7 C74 H74A 110.5 . .
C73 C74 H74A 110.5 . .
O7 C74 H74B 110.5 . .
C73 C74 H74B 110.5 . .
H74A C74 H74B 108.7 . .
C84 O8 C81 102.5(6) . .
C84 O8 C81 102.5(6) . 4_565
C81 O8 C81 57.4(11) . 4_565
C84 O8 Yb1 130.8(4) . .
C81 O8 Yb1 120.2(5) . .
C81 O8 Yb1 120.2(5) 4_565 .
C82 C81 O8 109.4(9) . .
C82 C81 H81A 109.8 . .
O8 C81 H81A 109.8 . .
C82 C81 H81B 109.8 . .
O8 C81 H81B 109.8 . .
H81A C81 H81B 108.2 . .
C81 C82 C83 106.0(9) . .
C81 C82 H82A 110.5 . .
C83 C82 H82A 110.5 . .
C81 C82 H82B 110.5 . .
C83 C82 H82B 110.5 . .
H82A C82 H82B 108.7 . .
C82 C83 C84 105.0(7) . .
C82 C83 H83A 110.8 . .
C84 C83 H83A 110.8 . .
C82 C83 H83B 110.8 . .
C84 C83 H83B 110.8 . .
H83A C83 H83B 108.8 . .
O8 C84 C83 107.0(7) . .
O8 C84 H84A 110.3 . .
C83 C84 H84A 110.3 . .
O8 C84 H84B 110.3 . .
C83 C84 H84B 110.3 . .
H84A C84 H84B 108.6 . .
C12 Mn1 C14 96.3(2) . .
C12 Mn1 C11 94.4(3) . .
C14 Mn1 C11 89.3(2) . .
C12 Mn1 C15 97.7(2) . .
C14 Mn1 C15 166.0(2) . .
C11 Mn1 C15 89.4(2) . .
C12 Mn1 C13 94.1(2) . .
C14 Mn1 C13 90.0(2) . .
C11 Mn1 C13 171.5(2) . .
C15 Mn1 C13 89.2(2) . .
C12 Mn1 Mn2 174.22(16) . .
C14 Mn1 Mn2 78.58(15) . .
C11 Mn1 Mn2 88.3(2) . .
C15 Mn1 Mn2 87.43(17) . .
C13 Mn1 Mn2 83.25(15) . .
O11 C11 Mn1 178.8(6) . .
O12 C12 Mn1 179.1(5) . .
O13 C13 Mn1 178.8(4) . .
O14 C14 Mn1 177.5(4) . .
O15 C15 Mn1 179.0(5) . .
C24 Mn2 C21 179.5(3) . .
C24 Mn2 C22 91.2(3) . .
C21 Mn2 C22 88.2(3) . .
C24 Mn2 C23 90.0(3) . .
C21 Mn2 C23 90.5(3) . .
C22 Mn2 C23 178.8(3) . .
C24 Mn2 Mn1 93.66(2) . .
C21 Mn2 Mn1 86.35(2) . .
C22 Mn2 Mn1 90.42(2) . .
C23 Mn2 Mn1 89.50(2) . .
C24 Mn2 Mn1 93.66(2) . 4_565
C21 Mn2 Mn1 86.35(2) . 4_565
C22 Mn2 Mn1 90.42(2) . 4_565
C23 Mn2 Mn1 89.50(2) . 4_565
Mn1 Mn2 Mn1 172.62(4) . 4_565
O21 C21 Mn2 179.5(8) . .
O22 C22 Mn2 179.9(6) . .
O23 C23 Mn2 179.4(6) . .
O24 C24 Mn2 179.7(5) . .
C24 O24 Yb1 176.5(4) . .
C32 Mn3 C32 180.000(1) 3_666 .
C32 Mn3 C31 90.4(2) 3_666 .
C32 Mn3 C31 89.6(2) . .
C32 Mn3 C31 89.6(2) 3_666 3_666
C32 Mn3 C31 90.4(2) . 3_666
C31 Mn3 C31 180.0(3) . 3_666
C32 Mn3 Mn4 88.64(14) 3_666 .
C32 Mn3 Mn4 91.36(14) . .
C31 Mn3 Mn4 90.60(14) . .
C31 Mn3 Mn4 89.40(14) 3_666 .
C32 Mn3 Mn4 91.36(14) 3_666 3_666
C32 Mn3 Mn4 88.64(14) . 3_666
C31 Mn3 Mn4 89.40(14) . 3_666
C31 Mn3 Mn4 90.60(14) 3_666 3_666
Mn4 Mn3 Mn4 180.00(2) . 3_666
O31 C31 Mn3 179.2(4) . .
O32 C32 Mn3 179.6(5) . .
C45 Mn4 C41 95.4(2) . .
C45 Mn4 C43 95.9(2) . .
C41 Mn4 C43 90.4(2) . .
C45 Mn4 C42 97.6(2) . .
C41 Mn4 C42 166.9(2) . .
C43 Mn4 C42 88.1(2) . .
C45 Mn4 C44 96.3(2) . .
C41 Mn4 C44 90.7(2) . .
C43 Mn4 C44 167.6(2) . .
C42 Mn4 C44 88.1(2) . .
C45 Mn4 Mn3 178.00(15) . .
C41 Mn4 Mn3 83.43(16) . .
C43 Mn4 Mn3 85.76(16) . .
C42 Mn4 Mn3 83.52(15) . .
C44 Mn4 Mn3 82.11(14) . .
O41 C41 Mn4 177.9(5) . .
O42 C42 Mn4 178.8(4) . .
O43 C43 Mn4 177.6(5) . .
O44 C44 Mn4 177.4(4) . .
O45 C45 Mn4 179.8(5) . .

loop_
_geom_bond_atom_site_label_1
_geom_bond_atom_site_label_2
_geom_bond_distance
_geom_bond_site_symmetry_2
Yb1 O6 2.369(3) .
Yb1 O6 2.369(3) 4_565
Yb1 O5 2.378(4) .
Yb1 O7 2.382(4) .
Yb1 O8 2.383(4) .
Yb1 O24 2.437(4) .
Yb1 C64' 3.175(17) .
Yb1 C64' 3.175(17) 4_565
O5 C51 1.441(6) .
O5 C51 1.441(6) 4_565
C51 C52 1.468(8) .
C51 H51A 0.9900 .
C51 H51B 0.9900 .
C52 C52 1.402(12) 4_565
C52 H52A 0.9900 .
C52 H52B 0.9900 .
O6 C61' 1.306(13) .
O6 C61 1.469(8) .
O6 C64 1.494(10) .
O6 C64' 1.501(16) .
C61 C62 1.489(10) .
C61 H61A 0.9900 .
C61 H61B 0.9900 .
C64 C63 1.526(13) .
C64 H64A 0.9900 .
C64 H64B 0.9900 .
C63 C62 1.448(13) .
C63 H63A 0.9900 .
C63 H63B 0.9900 .
C62 H62A 0.9900 .
C62 H62B 0.9900 .
C61' C62' 1.568(15) .
C61' H61C 0.9900 .
C61' H61D 0.9900 .
C62' C63' 1.523(16) .
C62' H62C 0.9900 .
C62' H62D 0.9900 .
C63' C64' 1.491(17) .
C63' H63C 0.9900 .
C63' H63D 0.9900 .
C64' H64C 0.9900 .
C64' H64D 0.9900 .
O7 C71 1.465(9) .
O7 C71 1.465(9) 4_565
O7 C74 1.471(9) .
O7 C74 1.471(9) 4_565
C71 C72 1.473(11) .
C71 H71A 0.9900 .
C71 H71B 0.9900 .
C73 C72 1.478(11) .
C73 C74 1.511(11) .
C73 H73A 0.9900 .
C73 H73B 0.9900 .
C72 H72A 0.9900 .
C72 H72B 0.9900 .
C74 H74A 0.9900 .
C74 H74B 0.9900 .
O8 C84 1.425(8) .
O8 C81 1.497(11) .
O8 C81 1.497(11) 4_565
C81 C82 1.439(12) .
C81 H81A 0.9900 .
C81 H81B 0.9900 .
C82 C83 1.444(11) .
C82 H82A 0.9900 .
C82 H82B 0.9900 .
C83 C84 1.480(9) .
C83 H83A 0.9900 .
C83 H83B 0.9900 .
C84 H84A 0.9900 .
C84 H84B 0.9900 .
Mn1 C12 1.801(6) .
Mn1 C14 1.824(5) .
Mn1 C11 1.828(6) .
Mn1 C15 1.834(5) .
Mn1 C13 1.837(5) .
Mn1 Mn2 2.8841(7) .
C11 O11 1.140(6) .
C12 O12 1.147(6) .
C13 O13 1.136(5) .
C14 O14 1.143(5) .
C15 O15 1.148(6) .
Mn2 C24 1.790(6) .
Mn2 C21 1.826(7) .
Mn2 C22 1.829(7) .
Mn2 C23 1.837(6) .
Mn2 Mn1 2.8841(7) 4_565
C21 O21 1.151(8) .
C22 O22 1.145(8) .
C23 O23 1.137(7) .
C24 O24 1.171(7) .
Mn3 C32 1.828(5) 3_666
Mn3 C32 1.828(5) .
Mn3 C31 1.829(5) .
Mn3 C31 1.829(5) 3_666
Mn3 Mn4 2.9023(7) .
Mn3 Mn4 2.9023(7) 3_666
C31 O31 1.148(5) .
C32 O32 1.147(5) .
Mn4 C45 1.810(5) .
Mn4 C41 1.837(5) .
Mn4 C43 1.839(5) .
Mn4 C42 1.842(5) .
Mn4 C44 1.842(5) .
C41 O41 1.144(6) .
C42 O42 1.141(6) .
C43 O43 1.144(6) .
C44 O44 1.141(5) .
C45 O45 1.140(5) .
